data_7053931
loop_
_publ_author_name
'Saraswatula, Viswanadha G.'
'Saha, Binoy K.'

_publ_section_title
;
 The effect of temperature on interhalogen interactions in a series of
 isostructural organic systems
;
_journal_issue 3
_journal_name_full 'New Journal of Chemistry'
_journal_page_first 897
_journal_paper_doi 10.1039/c3nj01395b
_journal_volume 38
_journal_year 2014
_chemical_formula_moiety 'C33 H33 I3 O3'
_chemical_formula_sum 'C33 H33 I3 O3'
_chemical_formula_weight 858.29
_chemical_name_common 'I-gf, 298 K'
_chemical_name_systematic
;
2,4,6-triethyl-1,3,5-tris(4-iodophenoxy)methylbenzene 
;
_space_group_crystal_system monoclinic
_space_group_IT_number 14
_space_group_name_Hall '-P 2yn'
_space_group_name_H-M_alt 'P 1 21/n 1'
_symmetry_space_group_name_Hall '-P 2yn'
_symmetry_space_group_name_H-M 'P 1 21/n 1'
_atom_sites_solution_hydrogens geom
_atom_sites_solution_primary direct
_atom_sites_solution_secondary difmap
_audit_creation_date 2013-12-25
_audit_creation_method
;
Olex2 1.2
(compiled 2013.11.15 svn.r2834 for OlexSys, GUI svn.r4720)
;
_cell_angle_alpha 90.00
_cell_angle_beta 93.303(5)
_cell_angle_gamma 90.00
_cell_formula_units_Z 4
_cell_length_a 9.9304(5)
_cell_length_b 13.4111(6)
_cell_length_c 24.9283(15)
_cell_measurement_reflns_used 2737
_cell_measurement_temperature 298(2)
_cell_measurement_theta_max 29.1262
_cell_measurement_theta_min 3.6027
_cell_volume 3314.4(3)
_computing_cell_refinement
;
CrysAlisPro, Agilent Technologies,
Version 1.171.36.21 (release 14-08-2012 CrysAlis171 .NET)
(compiled Sep 14 2012,17:21:16)
;
_computing_data_collection
;
CrysAlisPro, Agilent Technologies,
Version 1.171.36.21 (release 14-08-2012 CrysAlis171 .NET)
(compiled Sep 14 2012,17:21:16)
;
_computing_data_reduction
;
CrysAlisPro, Agilent Technologies,
Version 1.171.36.21 (release 14-08-2012 CrysAlis171 .NET)
(compiled Sep 14 2012,17:21:16)
;
_computing_molecular_graphics 'Olex2 (Dolomanov et al., 2009)'
_computing_publication_material 'Olex2 (Dolomanov et al., 2009)'
_computing_structure_refinement 'ShelXL (Sheldrick, 2008)'
_computing_structure_solution 'ShelXS (Sheldrick, 2008)'
_diffrn_ambient_temperature 298(2)
_diffrn_detector_area_resol_mean 15.9821
_diffrn_measured_fraction_theta_full 0.991
_diffrn_measured_fraction_theta_max 0.839
_diffrn_measurement_device_type 'Xcalibur, Eos'
_diffrn_measurement_method '\w scans'
_diffrn_orient_matrix_UB_11 0.0565442000
_diffrn_orient_matrix_UB_12 -0.0204326000
_diffrn_orient_matrix_UB_13 -0.0122690000
_diffrn_orient_matrix_UB_21 0.0409951000
_diffrn_orient_matrix_UB_22 0.0101031000
_diffrn_orient_matrix_UB_23 0.0236144000
_diffrn_orient_matrix_UB_31 -0.0154519000
_diffrn_orient_matrix_UB_32 -0.0476971000
_diffrn_orient_matrix_UB_33 0.0102562000
_diffrn_radiation_monochromator graphite
_diffrn_radiation_type MoK\a
_diffrn_radiation_wavelength 0.71073
_diffrn_reflns_av_R_equivalents 0.0315
_diffrn_reflns_av_unetI/netI 0.0477
_diffrn_reflns_limit_h_max 12
_diffrn_reflns_limit_h_min -13
_diffrn_reflns_limit_k_max 16
_diffrn_reflns_limit_k_min -17
_diffrn_reflns_limit_l_max 30
_diffrn_reflns_limit_l_min -33
_diffrn_reflns_number 16131
_diffrn_reflns_theta_full 25.00
_diffrn_reflns_theta_max 29.19
_diffrn_reflns_theta_min 3.61
_diffrn_source 'Enhance (Mo) X-ray Source'
_exptl_absorpt_coefficient_mu 2.859
_exptl_absorpt_correction_T_max 1.00000
_exptl_absorpt_correction_T_min 0.56901
_exptl_absorpt_correction_type multi-scan
_exptl_absorpt_process_details
;
CrysAlisPro, Agilent Technologies,
Version 1.171.36.21 (release 14-08-2012 CrysAlis171 .NET)
(compiled Sep 14 2012,17:21:16)
Empirical absorption correction using spherical harmonics,
 implemented in SCALE3 ABSPACK scaling algorithm.
;
_exptl_crystal_colour colourless
_exptl_crystal_colour_primary colourless
_exptl_crystal_density_diffrn 1.720
_exptl_crystal_density_method 'not measured'
_exptl_crystal_description plate
_exptl_crystal_F_000 1656
_exptl_crystal_size_max 0.4
_exptl_crystal_size_mid 0.4
_exptl_crystal_size_min 0.07
_refine_diff_density_max 0.828
_refine_diff_density_min -0.951
_refine_diff_density_rms 0.073
_refine_ls_extinction_method none
_refine_ls_goodness_of_fit_ref 1.005
_refine_ls_hydrogen_treatment constr
_refine_ls_matrix_type full
_refine_ls_number_parameters 405
_refine_ls_number_reflns 7532
_refine_ls_number_restraints 30
_refine_ls_restrained_S_all 1.007
_refine_ls_R_factor_all 0.1043
_refine_ls_R_factor_gt 0.0471
_refine_ls_shift/su_max 0.003
_refine_ls_shift/su_mean 0.000
_refine_ls_structure_factor_coef Fsqd
_refine_ls_weighting_details 'calc w=1/[\s^2^(Fo^2^)+(0.0386P)^2^+3.9177P] where P=(Fo^2^+2Fc^2^)/3'
_refine_ls_weighting_scheme calc
_refine_ls_wR_factor_gt 0.0962
_refine_ls_wR_factor_ref 0.1198
_reflns_number_gt 4145
_reflns_number_total 7532
_reflns_threshold_expression >2sigma(I)
_cod_data_source_file c3nj01395b.txt
_cod_data_source_block I-gf-298K
_cod_database_code 7053931

loop_
_space_group_symop_id
_space_group_symop_operation_xyz
1 'x, y, z'
2 '-x+1/2, y+1/2, -z+1/2'
3 '-x, -y, -z'
4 'x-1/2, -y-1/2, z-1/2'

loop_
_atom_site_label
_atom_site_type_symbol
_atom_site_fract_x
_atom_site_fract_y
_atom_site_fract_z
_atom_site_U_iso_or_equiv
_atom_site_adp_type
_atom_site_occupancy
_atom_site_symmetry_multiplicity
_atom_site_calc_flag
_atom_site_disorder_assembly
_atom_site_disorder_group
_atom_site_refinement_flags_posn
I3A I 0.0534(6) -0.0223(4) 0.6011(3) 0.1263(18) Uani 0.50 1 d A 2 .
I1 I 1.28966(4) 0.80538(4) 0.719076(19) 0.09384(18) Uani 1 1 d . . .
I2 I 0.37750(5) 1.05552(4) 0.220316(18) 0.09833(19) Uani 1 1 d . . .
O1 O 0.7407(4) 0.6846(3) 0.60474(14) 0.0648(9) Uani 1 1 d . . .
C14 C 0.8570(5) 0.7110(3) 0.6330(2) 0.0516(12) Uani 1 1 d . . .
C6 C 0.4656(5) 0.7443(3) 0.5454(2) 0.0595(13) Uani 1 1 d . . .
C19 C 0.8625(5) 0.7569(4) 0.6829(2) 0.0566(13) Uani 1 1 d . . .
H19 H 0.7836 0.7712 0.6997 0.068 Uiso 1 1 calc . . R
C23A C 0.0877(17) 0.1999(10) 0.6323(6) 0.070(5) Uiso 0.50 1 d A 2 .
H23A H 0.0416 0.1841 0.6626 0.084 Uiso 0.50 1 calc A 2 R
C22A C 0.134(3) 0.2927(15) 0.6253(10) 0.072(9) Uiso 0.50 1 d A 2 .
H22A H 0.1296 0.3397 0.6526 0.086 Uiso 0.50 1 calc A 2 R
C21A C 0.188(2) 0.3174(14) 0.5788(7) 0.050(7) Uiso 0.50 1 d A 2 .
C25A C 0.1752(11) 0.1520(8) 0.5492(5) 0.051(3) Uiso 0.50 1 d A 2 .
H25A H 0.1894 0.1027 0.5239 0.061 Uiso 0.50 1 calc A 2 R
O3B O 0.2490(11) 0.4110(7) 0.5719(4) 0.057(3) Uiso 0.50 1 d B 1 .
C33 C 0.2896(6) 0.8983(5) 0.3653(3) 0.091(2) Uani 1 1 d . . .
H33 H 0.2183 0.8960 0.3879 0.109 Uiso 1 1 calc . . R
C18 C 0.9863(6) 0.7814(4) 0.7072(2) 0.0612(13) Uani 1 1 d . . .
H18 H 0.9907 0.8125 0.7406 0.073 Uiso 1 1 calc . . R
C28 C 0.4026(7) 0.8407(4) 0.3759(3) 0.0748(17) Uani 1 1 d . . .
C11 C 0.5253(6) 0.8481(3) 0.5444(2) 0.0659(14) Uani 1 1 d . . .
H11A H 0.6159 0.8465 0.5612 0.079 Uiso 1 1 calc . . R
H11B H 0.5318 0.8690 0.5074 0.079 Uiso 1 1 calc . . R
C17 C 1.1037(5) 0.7600(4) 0.6825(2) 0.0594(13) Uani 1 1 d . . .
C13 C 0.6139(5) 0.7058(4) 0.6276(2) 0.0599(13) Uani 1 1 d . . .
H13A H 0.6069 0.7762 0.6359 0.072 Uiso 1 1 calc B . R
H13B H 0.6053 0.6678 0.6603 0.072 Uiso 1 1 calc . . R
C15 C 0.9759(6) 0.6903(4) 0.6089(2) 0.0640(14) Uani 1 1 d . . .
H15 H 0.9724 0.6594 0.5755 0.077 Uiso 1 1 calc . . R
C1 C 0.5060(5) 0.6757(4) 0.5854(2) 0.0566(13) Uani 1 1 d . . .
O2B O 0.4311(10) 0.7761(7) 0.4115(5) 0.069(4) Uiso 0.50 1 d B 1 .
C16 C 1.0987(6) 0.7145(4) 0.6334(2) 0.0660(14) Uani 1 1 d . . .
H16 H 1.1778 0.7001 0.6167 0.079 Uiso 1 1 calc . . R
C2 C 0.4571(5) 0.5771(3) 0.5843(2) 0.0606(13) Uani 1 1 d . . .
C29 C 0.5092(7) 0.8458(5) 0.3443(3) 0.0862(19) Uani 1 1 d B . .
H29 H 0.5861 0.8080 0.3526 0.103 Uiso 1 1 calc . . R
C5B C 0.3916(14) 0.7091(12) 0.5011(9) 0.049(4) Uani 0.50 1 d B 1 .
C12 C 0.4421(7) 0.9235(4) 0.5733(3) 0.092(2) Uani 1 1 d . . .
H12A H 0.3511 0.9227 0.5581 0.137 Uiso 1 1 calc B . GR
H12B H 0.4798 0.9888 0.5693 0.137 Uiso 1 1 calc . . GR
H12C H 0.4427 0.9067 0.6107 0.137 Uiso 1 1 calc . . GR
C24A C 0.1084(12) 0.1294(10) 0.5948(5) 0.053(4) Uiso 0.50 1 d A 2 .
C26A C 0.2210(14) 0.2480(9) 0.5413(6) 0.052(4) Uiso 0.50 1 d A 2 .
H26A H 0.2713 0.2646 0.5122 0.062 Uiso 0.50 1 calc A 2 R
C27B C 0.3420(17) 0.7818(11) 0.4525(7) 0.055(4) Uiso 0.50 1 d B 1 .
H27A H 0.2524 0.7625 0.4389 0.066 Uiso 0.50 1 calc B 1 R
H27B H 0.3379 0.8499 0.4655 0.066 Uiso 0.50 1 calc B 1 R
C30 C 0.5030(7) 0.9065(5) 0.3004(3) 0.0833(18) Uani 1 1 d . . .
H30 H 0.5759 0.9099 0.2787 0.100 Uiso 1 1 calc B . R
C32 C 0.2835(7) 0.9594(5) 0.3208(3) 0.091(2) Uani 1 1 d . . .
H32 H 0.2074 0.9983 0.3129 0.109 Uiso 1 1 calc B . R
C20B C 0.3453(12) 0.4351(8) 0.5315(4) 0.048(3) Uiso 0.50 1 d B 1 .
H20A H 0.3055 0.4206 0.4959 0.057 Uiso 0.50 1 calc B 1 R
H20B H 0.4255 0.3944 0.5373 0.057 Uiso 0.50 1 calc B 1 R
C31 C 0.3899(6) 0.9626(4) 0.2881(2) 0.0717(15) Uani 1 1 d B . .
C3B C 0.383(2) 0.5428(17) 0.5350(10) 0.050(4) Uani 0.50 1 d B 1 .
C4A C 0.2875(13) 0.6276(9) 0.5152(5) 0.057(3) Uani 0.50 1 d A 2 .
C7 C 0.4985(6) 0.5046(4) 0.6288(2) 0.0725(16) Uani 1 1 d B . .
H7A H 0.4909 0.4372 0.6148 0.087 Uiso 1 1 calc . . R
H7B H 0.5924 0.5161 0.6399 0.087 Uiso 1 1 calc . . R
C8 C 0.4152(8) 0.5130(5) 0.6771(3) 0.102(2) Uani 1 1 d . . .
H8A H 0.3226 0.4987 0.6668 0.153 Uiso 1 1 calc B . GR
H8B H 0.4223 0.5795 0.6913 0.153 Uiso 1 1 calc . . GR
H8C H 0.4476 0.4663 0.7040 0.153 Uiso 1 1 calc . . GR
C9B C 0.2509(12) 0.5799(9) 0.4488(5) 0.055(3) Uani 0.50 1 d B 1 .
H9BA H 0.2745 0.5129 0.4381 0.066 Uiso 0.50 1 calc B 1 R
H9BB H 0.2635 0.6238 0.4186 0.066 Uiso 0.50 1 calc B 1 R
C10A C 0.180(2) 0.5710(13) 0.4255(7) 0.098(5) Uani 0.50 1 d A 2 .
H10A H 0.2204 0.6248 0.4067 0.146 Uiso 0.50 1 calc A 2 GR
H10B H 0.0959 0.5531 0.4073 0.146 Uiso 0.50 1 calc A 2 GR
H10C H 0.2397 0.5145 0.4266 0.146 Uiso 0.50 1 calc A 2 GR
C10B C 0.1019(16) 0.5815(16) 0.4617(8) 0.090(6) Uani 0.50 1 d B 1 .
H10D H 0.0472 0.5629 0.4303 0.135 Uiso 0.50 1 calc B 1 GR
H10E H 0.0777 0.6475 0.4727 0.135 Uiso 0.50 1 calc B 1 GR
H10F H 0.0874 0.5353 0.4902 0.135 Uiso 0.50 1 calc B 1 GR
C9A C 0.1563(18) 0.6033(12) 0.4818(7) 0.077(4) Uani 0.50 1 d A 2 .
H9AA H 0.1087 0.5507 0.4996 0.092 Uiso 0.50 1 calc A 2 R
H9AB H 0.0989 0.6619 0.4804 0.092 Uiso 0.50 1 calc A 2 R
C4B C 0.3443(11) 0.6111(8) 0.4947(5) 0.041(3) Uani 0.50 1 d B 1 .
C5A C 0.3444(14) 0.7221(13) 0.5108(8) 0.049(4) Uani 0.50 1 d A 2 .
C3A C 0.346(2) 0.5560(16) 0.5500(10) 0.056(5) Uani 0.50 1 d A 2 .
C27A C 0.3076(14) 0.7916(8) 0.4691(5) 0.053(3) Uani 0.50 1 d A 2 .
H27C H 0.3090 0.8591 0.4831 0.064 Uiso 0.50 1 calc A 2 R
H27D H 0.2177 0.7773 0.4538 0.064 Uiso 0.50 1 calc A 2 R
O2A O 0.4086(13) 0.7802(7) 0.4278(5) 0.068(3) Uiso 0.50 1 d A 2 .
C20A C 0.2981(14) 0.4455(9) 0.5406(6) 0.065(4) Uiso 0.50 1 d A 2 .
H20C H 0.2497 0.4400 0.5058 0.078 Uiso 0.50 1 calc A 2 R
H20D H 0.3759 0.4018 0.5408 0.078 Uiso 0.50 1 calc A 2 R
O3A O 0.2168(11) 0.4172(8) 0.5796(4) 0.067(4) Uiso 0.50 1 d A 2 .
C21B C 0.203(2) 0.3140(15) 0.5742(7) 0.055(7) Uiso 0.50 1 d B 1 .
C26B C 0.1999(15) 0.2512(9) 0.5298(6) 0.057(5) Uiso 0.50 1 d B 1 .
H26B H 0.2287 0.2758 0.4975 0.069 Uiso 0.50 1 calc B 1 R
C25B C 0.1556(12) 0.1528(8) 0.5318(5) 0.054(4) Uiso 0.50 1 d B 1 .
H25B H 0.1617 0.1110 0.5022 0.065 Uiso 0.50 1 calc B 1 R
C24B C 0.1025(12) 0.1185(9) 0.5781(5) 0.049(3) Uiso 0.50 1 d B 1 .
C23B C 0.0910(16) 0.1798(10) 0.6227(6) 0.058(4) Uiso 0.50 1 d B 1 .
H23B H 0.0562 0.1555 0.6540 0.070 Uiso 0.50 1 calc B 1 R
C22B C 0.134(2) 0.2806(13) 0.6190(9) 0.067(9) Uiso 0.50 1 d B 1 .
H22B H 0.1164 0.3252 0.6463 0.081 Uiso 0.50 1 calc B 1 R
I3B I 0.0364(7) -0.0280(4) 0.5880(3) 0.1022(10) Uani 0.50 1 d B 1 .

loop_
_atom_site_aniso_label
_atom_site_aniso_U_11
_atom_site_aniso_U_22
_atom_site_aniso_U_33
_atom_site_aniso_U_23
_atom_site_aniso_U_13
_atom_site_aniso_U_12
I3A 0.0830(15) 0.0577(17) 0.243(5) 0.056(2) 0.052(3) -0.0015(13)
I1 0.0699(3) 0.1197(4) 0.0894(3) -0.0107(3) -0.0176(2) -0.0137(3)
I2 0.1020(4) 0.1190(4) 0.0734(3) 0.0131(3) -0.0007(2) -0.0207(3)
O1 0.060(2) 0.073(2) 0.061(2) -0.0179(19) -0.0029(17) -0.0065(18)
C14 0.057(3) 0.048(3) 0.049(3) 0.001(2) -0.002(2) -0.010(2)
C6 0.065(3) 0.042(3) 0.070(4) 0.000(3) -0.007(3) -0.009(2)
C19 0.064(3) 0.055(3) 0.052(3) -0.005(3) 0.005(3) -0.007(2)
C33 0.065(4) 0.093(4) 0.115(6) 0.046(4) 0.002(4) 0.006(3)
C18 0.075(4) 0.061(3) 0.047(3) -0.005(3) -0.005(3) -0.009(3)
C28 0.076(4) 0.056(3) 0.089(5) 0.017(3) -0.020(4) 0.001(3)
C11 0.070(4) 0.047(3) 0.081(4) 0.000(3) 0.006(3) -0.010(3)
C17 0.059(3) 0.058(3) 0.060(4) 0.008(3) -0.007(3) -0.010(3)
C13 0.058(3) 0.062(3) 0.059(3) -0.003(3) 0.001(2) -0.005(3)
C15 0.067(4) 0.065(3) 0.060(3) -0.014(3) 0.006(3) -0.004(3)
C1 0.058(3) 0.052(3) 0.059(3) 0.003(3) -0.005(2) -0.006(2)
C16 0.057(3) 0.077(4) 0.064(4) 0.001(3) 0.005(3) -0.005(3)
C2 0.064(3) 0.044(3) 0.073(4) 0.009(3) -0.009(3) -0.001(2)
C29 0.087(5) 0.077(4) 0.092(5) -0.014(4) -0.015(4) 0.028(4)
C5B 0.027(8) 0.037(6) 0.084(10) 0.016(6) 0.010(7) 0.013(6)
C12 0.111(5) 0.055(3) 0.111(5) -0.008(3) 0.027(4) -0.003(3)
C30 0.074(4) 0.094(5) 0.082(5) -0.028(4) 0.007(3) 0.006(4)
C32 0.063(4) 0.096(5) 0.111(5) 0.044(4) -0.002(4) 0.004(3)
C31 0.073(4) 0.070(4) 0.071(4) -0.002(3) -0.004(3) -0.008(3)
C3B 0.055(11) 0.039(7) 0.056(12) -0.007(7) 0.009(7) 0.001(7)
C4A 0.053(8) 0.054(7) 0.065(9) 0.003(6) -0.004(6) -0.010(6)
C7 0.080(4) 0.057(3) 0.079(4) 0.017(3) -0.014(3) 0.002(3)
C8 0.118(6) 0.102(5) 0.086(5) 0.034(4) 0.004(4) -0.002(4)
C9B 0.054(7) 0.055(6) 0.054(8) -0.006(6) -0.008(6) -0.008(6)
C10A 0.112(15) 0.095(10) 0.085(12) -0.033(9) 0.003(11) -0.008(10)
C10B 0.054(10) 0.135(15) 0.079(13) 0.018(11) -0.010(8) -0.006(9)
C9A 0.077(12) 0.064(8) 0.088(13) -0.002(8) -0.019(9) 0.012(8)
C4B 0.036(6) 0.042(5) 0.047(7) 0.005(5) 0.008(5) -0.002(4)
C5A 0.027(8) 0.041(7) 0.078(11) 0.004(6) -0.014(7) 0.010(6)
C3A 0.066(13) 0.036(8) 0.067(15) 0.006(8) 0.003(8) -0.001(7)
C27A 0.065(8) 0.049(6) 0.047(8) 0.007(5) 0.015(6) 0.009(5)
I3B 0.101(2) 0.0589(11) 0.1487(15) 0.0127(9) 0.0284(12) -0.0258(11)

loop_
_atom_type_symbol
_atom_type_description
_atom_type_scat_dispersion_real
_atom_type_scat_dispersion_imag
_atom_type_scat_source
C C 0.0033 0.0016 'International Tables Vol C Tables 4.2.6.8 and 6.1.1.4'
H H 0.0000 0.0000 'International Tables Vol C Tables 4.2.6.8 and 6.1.1.4'
O O 0.0106 0.0060 'International Tables Vol C Tables 4.2.6.8 and 6.1.1.4'
I I -0.4742 1.8119 'International Tables Vol C Tables 4.2.6.8 and 6.1.1.4'

loop_
_geom_angle_atom_site_label_1
_geom_angle_atom_site_label_2
_geom_angle_atom_site_label_3
_geom_angle
C14 O1 C13 118.6(4)
O1 C14 C19 124.5(5)
O1 C14 C15 116.3(4)
C15 C14 C19 119.2(5)
C1 C6 C11 121.3(5)
C1 C6 C5A 118.4(8)
C5B C6 C11 119.7(9)
C5B C6 C1 117.7(8)
C5B C6 C5A 22.7(7)
C5A C6 C11 119.1(8)
C14 C19 H19 120.4
C18 C19 C14 119.2(5)
C18 C19 H19 120.4
C22A C23A H23A 120.3
C22A C23A C24A 119.5(17)
C24A C23A H23A 120.3
C23A C22A H22A 120.2
C23A C22A C21A 120(2)
C21A C22A H22A 120.2
C22A C21A C26A 122.9(19)
C22A C21A O3A 108.7(13)
O3A C21A C26A 127.9(15)
C24A C25A H25A 120.0
C24A C25A C26A 120.0(12)
C26A C25A H25A 120.0
C21B O3B C20B 117.9(10)
C28 C33 H33 120.5
C28 C33 C32 119.0(6)
C32 C33 H33 120.5
C19 C18 H18 119.7
C19 C18 C17 120.6(5)
C17 C18 H18 119.7
C33 C28 O2A 116.9(7)
O2B C28 C33 131.9(8)
O2B C28 C29 107.0(7)
O2B C28 O2A 16.5(7)
C29 C28 C33 121.1(6)
C29 C28 O2A 121.6(8)
C6 C11 H11A 109.1
C6 C11 H11B 109.1
H11A C11 H11B 107.8
C12 C11 C6 112.4(5)
C12 C11 H11A 109.1
C12 C11 H11B 109.1
C18 C17 I1 119.4(4)
C16 C17 I1 120.2(4)
C16 C17 C18 120.3(5)
O1 C13 H13A 110.6
O1 C13 H13B 110.6
O1 C13 C1 105.8(4)
H13A C13 H13B 108.7
C1 C13 H13A 110.6
C1 C13 H13B 110.6
C14 C15 H15 119.3
C16 C15 C14 121.3(5)
C16 C15 H15 119.3
C6 C1 C13 118.9(4)
C6 C1 C2 121.3(5)
C2 C1 C13 119.6(5)
C28 O2B C27B 110.7(10)
C17 C16 C15 119.3(5)
C17 C16 H16 120.4
C15 C16 H16 120.4
C1 C2 C3B 117.7(11)
C1 C2 C7 120.7(5)
C3B C2 C7 120.9(10)
C3A C2 C1 117.7(10)
C3A C2 C3B 22.7(8)
C3A C2 C7 119.6(11)
C28 C29 H29 120.2
C28 C29 C30 119.7(6)
C30 C29 H29 120.2
C6 C5B C27B 121.5(13)
C6 C5B C4B 125.0(15)
C4B C5B C27B 113.3(16)
C11 C12 H12A 109.5
C11 C12 H12B 109.5
C11 C12 H12C 109.5
H12A C12 H12B 109.5
H12A C12 H12C 109.5
H12B C12 H12C 109.5
C23A C24A I3A 124.8(9)
C23A C24A C25A 120.9(12)
C25A C24A I3A 114.3(9)
C21A C26A C25A 116.0(13)
C21A C26A H26A 122.0
C25A C26A H26A 122.0
O2B C27B C5B 109.9(12)
O2B C27B H27A 109.7
O2B C27B H27B 109.7
C5B C27B H27A 109.7
C5B C27B H27B 109.7
H27A C27B H27B 108.2
C29 C30 H30 119.8
C29 C30 C31 120.4(6)
C31 C30 H30 119.8
C33 C32 H32 120.1
C31 C32 C33 119.8(6)
C31 C32 H32 120.1
O3B C20B H20A 109.6
O3B C20B H20B 109.6
O3B C20B C3B 110.2(10)
H20A C20B H20B 108.1
C3B C20B H20A 109.6
C3B C20B H20B 109.6
C30 C31 I2 121.0(5)
C32 C31 I2 119.1(5)
C32 C31 C30 119.9(6)
C2 C3B C20B 117.6(19)
C4B C3B C2 120.0(17)
C4B C3B C20B 122(2)
C5A C4A C9A 118.9(13)
C5A C4A C3A 121.2(16)
C3A C4A C9A 119.9(15)
C2 C7 H7A 108.9
C2 C7 H7B 108.9
H7A C7 H7B 107.7
C8 C7 C2 113.6(5)
C8 C7 H7A 108.9
C8 C7 H7B 108.9
C7 C8 H8A 109.5
C7 C8 H8B 109.5
C7 C8 H8C 109.5
H8A C8 H8B 109.5
H8A C8 H8C 109.5
H8B C8 H8C 109.5
H9BA C9B H9BB 107.7
C10B C9B H9BA 108.8
C10B C9B H9BB 108.8
C4B C9B H9BA 108.8
C4B C9B H9BB 108.8
C4B C9B C10B 113.6(14)
H10A C10A H10B 109.5
H10A C10A H10C 109.5
H10B C10A H10C 109.5
C9A C10A H10A 109.5
C9A C10A H10B 109.5
C9A C10A H10C 109.5
C4A C9A H9AA 109.0
C4A C9A H9AB 109.0
C10A C9A C4A 113.1(17)
C10A C9A H9AA 109.0
C10A C9A H9AB 109.0
H9AA C9A H9AB 107.8
C5B C4B C9B 122.7(13)
C3B C4B C5B 117.2(16)
C3B C4B C9B 120.0(14)
C4A C5A C6 117.4(14)
C4A C5A C27A 124.2(15)
C27A C5A C6 117.5(13)
C2 C3A C4A 122.0(18)
C2 C3A C20A 120.5(18)
C4A C3A C20A 116(2)
C5A C27A H27C 110.4
C5A C27A H27D 110.4
C5A C27A O2A 106.4(10)
H27C C27A H27D 108.6
O2A C27A H27C 110.4
O2A C27A H27D 110.4
C27A O2A C28 122.5(9)
C3A C20A H20C 109.6
C3A C20A H20D 109.6
H20C C20A H20D 108.1
O3A C20A C3A 110.3(11)
O3A C20A H20C 109.6
O3A C20A H20D 109.6
C20A O3A C21A 113.4(11)
O3B C21B C26B 122.0(14)
O3B C21B C22B 120.4(13)
C26B C21B C22B 116.6(17)
C21B C26B H26B 118.7
C21B C26B C25B 122.6(15)
C25B C26B H26B 118.7
C26B C25B H25B 120.5
C24B C25B C26B 118.9(12)
C24B C25B H25B 120.5
C25B C24B C23B 121.7(11)
C25B C24B I3B 123.5(8)
C23B C24B I3B 114.8(8)
C24B C23B H23B 120.9
C24B C23B C22B 118.1(14)
C22B C23B H23B 120.9
C21B C22B C23B 120.7(18)
C21B C22B H22B 119.6
C23B C22B H22B 119.6

loop_
_geom_bond_atom_site_label_1
_geom_bond_atom_site_label_2
_geom_bond_distance
I3A C24A 2.114(14)
I1 C17 2.101(5)
I2 C31 2.098(6)
O1 C14 1.365(6)
O1 C13 1.440(6)
C14 C19 1.387(7)
C14 C15 1.382(7)
C6 C11 1.514(6)
C6 C1 1.399(7)
C6 C5B 1.37(2)
C6 C5A 1.470(18)
C19 H19 0.9300
C19 C18 1.379(7)
C23A H23A 0.9300
C23A C22A 1.343(14)
C23A C24A 1.353(14)
C22A H22A 0.9300
C22A C21A 1.345(14)
C21A C26A 1.372(13)
C21A O3A 1.37(2)
C25A H25A 0.9300
C25A C24A 1.382(12)
C25A C26A 1.384(12)
O3B C20B 1.465(16)
O3B C21B 1.38(2)
C33 H33 0.9300
C33 C28 1.375(8)
C33 C32 1.379(8)
C18 H18 0.9300
C18 C17 1.379(7)
C28 O2B 1.261(11)
C28 C29 1.357(9)
C28 O2A 1.525(13)
C11 H11A 0.9700
C11 H11B 0.9700
C11 C12 1.513(8)
C17 C16 1.368(7)
C13 H13A 0.9700
C13 H13B 0.9700
C13 C1 1.512(7)
C15 H15 0.9300
C15 C16 1.371(7)
C1 C2 1.409(7)
O2B C27B 1.392(19)
C16 H16 0.9300
C2 C3B 1.47(3)
C2 C7 1.513(7)
C2 C3A 1.39(3)
C29 H29 0.9300
C29 C30 1.363(9)
C5B C27B 1.61(2)
C5B C4B 1.40(2)
C12 H12A 0.9600
C12 H12B 0.9600
C12 H12C 0.9600
C26A H26A 0.9300
C27B H27A 0.9700
C27B H27B 0.9700
C30 H30 0.9300
C30 C31 1.372(8)
C32 H32 0.9300
C32 C31 1.371(8)
C20B H20A 0.9700
C20B H20B 0.9700
C20B C3B 1.49(3)
C3B C4B 1.40(3)
C4A C9A 1.541(19)
C4A C5A 1.39(2)
C4A C3A 1.40(3)
C7 H7A 0.9700
C7 H7B 0.9700
C7 C8 1.505(9)
C8 H8A 0.9600
C8 H8B 0.9600
C8 H8C 0.9600
C9B H9BA 0.9700
C9B H9BB 0.9700
C9B C10B 1.53(2)
C9B C4B 1.491(16)
C10A H10A 0.9600
C10A H10B 0.9600
C10A H10C 0.9600
C10A C9A 1.50(2)
C10B H10D 0.9600
C10B H10E 0.9600
C10B H10F 0.9600
C9A H9AA 0.9700
C9A H9AB 0.9700
C5A C27A 1.43(2)
C3A C20A 1.57(3)
C27A H27C 0.9700
C27A H27D 0.9700
C27A O2A 1.487(17)
C20A H20C 0.9700
C20A H20D 0.9700
C20A O3A 1.352(18)
C21B C26B 1.389(13)
C21B C22B 1.417(14)
C26B H26B 0.9300
C26B C25B 1.392(12)
C25B H25B 0.9300
C25B C24B 1.377(12)
C24B C23B 1.392(14)
C24B I3B 2.090(13)
C23B H23B 0.9300
C23B C22B 1.422(14)
C22B H22B 0.9300

loop_
_geom_torsion_atom_site_label_1
_geom_torsion_atom_site_label_2
_geom_torsion_atom_site_label_3
_geom_torsion_atom_site_label_4
_geom_torsion
I1 C17 C16 C15 -176.5(4)
O1 C14 C19 C18 -179.1(4)
O1 C14 C15 C16 179.3(5)
O1 C13 C1 C6 -85.6(6)
O1 C13 C1 C2 88.6(6)
C14 O1 C13 C1 175.6(4)
C14 C19 C18 C17 -0.3(8)
C14 C15 C16 C17 0.0(8)
C6 C1 C2 C3B 11.2(10)
C6 C1 C2 C7 -178.2(5)
C6 C1 C2 C3A -14.5(11)
C6 C5B C27B O2B 97.0(13)
C6 C5B C4B C3B -4.4(18)
C6 C5B C4B C9B 172.6(10)
C6 C5A C27A O2A 71.8(14)
C19 C14 C15 C16 -0.1(8)
C19 C18 C17 I1 176.7(4)
C19 C18 C17 C16 0.2(8)
C23A C22A C21A C26A -13(4)
C23A C22A C21A O3A 175(2)
C22A C23A C24A I3A 176.0(16)
C22A C23A C24A C25A -1(2)
C22A C21A C26A C25A 11(3)
C22A C21A O3A C20A 165.8(18)
O3B C20B C3B C2 65.1(16)
O3B C20B C3B C4B -111.5(14)
O3B C21B C26B C25B 179.1(16)
O3B C21B C22B C23B -177.4(19)
C33 C28 O2B C27B -15.1(14)
C33 C28 C29 C30 -2.0(10)
C33 C28 O2A C27A -8.0(12)
C33 C32 C31 I2 179.6(5)
C33 C32 C31 C30 -1.2(10)
C18 C17 C16 C15 0.0(8)
C28 C33 C32 C31 -0.6(11)
C28 O2B C27B C5B -172.5(11)
C28 C29 C30 C31 0.2(10)
C11 C6 C1 C13 -1.5(8)
C11 C6 C1 C2 -175.7(5)
C11 C6 C5B C27B -12.0(14)
C11 C6 C5B C4B 172.4(9)
C11 C6 C5A C4A -176.1(10)
C11 C6 C5A C27A 14.4(16)
C13 O1 C14 C19 0.2(7)
C13 O1 C14 C15 -179.1(4)
C13 C1 C2 C3B -163.0(8)
C13 C1 C2 C7 7.7(8)
C13 C1 C2 C3A 171.4(9)
C15 C14 C19 C18 0.2(7)
C1 C6 C11 C12 -93.1(7)
C1 C6 C5B C27B -179.2(10)
C1 C6 C5B C4B 5.2(15)
C1 C6 C5A C4A -8.6(16)
C1 C6 C5A C27A -178.1(10)
C1 C2 C3B C20B 173.1(9)
C1 C2 C3B C4B -10.2(16)
C1 C2 C7 C8 83.7(7)
C1 C2 C3A C4A 3.5(19)
C1 C2 C3A C20A 171.6(11)
O2B C28 C29 C30 176.5(7)
O2B C28 O2A C27A -166(3)
C2 C3B C4B C5B 6.7(18)
C2 C3B C4B C9B -170.3(11)
C2 C3A C20A O3A 84.7(16)
C29 C28 O2B C27B 166.5(9)
C29 C28 O2A C27A 165.5(9)
C29 C30 C31 I2 -179.4(5)
C29 C30 C31 C32 1.4(9)
C5B C6 C11 C12 100.1(8)
C5B C6 C1 C13 165.5(7)
C5B C6 C1 C2 -8.7(10)
C5B C6 C5A C4A 86(3)
C5B C6 C5A C27A -84(4)
C24A C23A C22A C21A 7(3)
C24A C25A C26A C21A -4(2)
C26A C21A O3A C20A -6(3)
C26A C25A C24A I3A -177.7(10)
C26A C25A C24A C23A -1(2)
C27B C5B C4B C3B 179.7(12)
C27B C5B C4B C9B -3.3(17)
C32 C33 C28 O2B -175.9(9)
C32 C33 C28 C29 2.2(10)
C32 C33 C28 O2A 175.8(7)
C20B O3B C21B C26B -26(3)
C20B O3B C21B C22B 166.2(19)
C20B C3B C4B C5B -176.7(12)
C20B C3B C4B C9B 6.2(19)
C3B C2 C7 C8 -105.9(10)
C3B C2 C3A C4A -93(5)
C3B C2 C3A C20A 75(4)
C4A C5A C27A O2A -96.9(15)
C4A C3A C20A O3A -106.6(16)
C7 C2 C3B C20B 2.5(16)
C7 C2 C3B C4B 179.2(10)
C7 C2 C3A C4A 167.4(12)
C7 C2 C3A C20A -24.6(17)
C10B C9B C4B C5B -95.0(15)
C10B C9B C4B C3B 81.9(16)
C9A C4A C5A C6 176.9(13)
C9A C4A C5A C27A -14(2)
C9A C4A C3A C2 -174.3(13)
C9A C4A C3A C20A 17(2)
C4B C5B C27B O2B -86.9(14)
C5A C6 C11 C12 74.0(10)
C5A C6 C1 C13 -168.8(8)
C5A C6 C1 C2 17.0(10)
C5A C6 C5B C27B 83(3)
C5A C6 C5B C4B -93(4)
C5A C4A C9A C10A 83.7(18)
C5A C4A C3A C2 5(2)
C5A C4A C3A C20A -164.0(14)
C5A C27A O2A C28 178.9(11)
C3A C2 C3B C20B -91(5)
C3A C2 C3B C4B 86(5)
C3A C2 C7 C8 -79.7(10)
C3A C4A C9A C10A -97.5(18)
C3A C4A C5A C6 -2(2)
C3A C4A C5A C27A 166.8(14)
C3A C20A O3A C21A -170.6(17)
O2A C28 O2B C27B 12(2)
O2A C28 C29 C30 -175.2(7)
O3A C21A C26A C25A -178.0(18)
C21B O3B C20B C3B 179.8(18)
C21B C26B C25B C24B 5(2)
C26B C21B C22B C23B 14(3)
C26B C25B C24B C23B 0.6(19)
C26B C25B C24B I3B -178.3(10)
C25B C24B C23B C22B 1(2)
C24B C23B C22B C21B -8(3)
C22B C21B C26B C25B -12(3)
I3B C24B C23B C22B -180.0(15)
